data_4515455
loop_
_publ_author_name
'Brunet, Gabriel'
'Robeyns, Koen'
'Huynh, Racheal P. S.'
'Lin, Jian-Bin'
'Collins, Sean P.'
'Facey, Glenn A.'
'Shimizu, George K. H.'
'Woo, Tom K.'
'Murugesu, Muralee'

_publ_section_title
;
 Design Strategy for the Controlled Generation of Cationic Frameworks and
 Ensuing Anion-Exchange Capabilities.
;
_journal_issue 3
_journal_name_full 'ACS applied materials &amp; interfaces'
_journal_page_first 3181
_journal_page_last 3188
_journal_paper_doi 10.1021/acsami.8b15946
_journal_volume 11
_journal_year 2019
_chemical_formula_moiety 'C57 H36 Co3 N15 O7, Cl O4'
_chemical_formula_sum 'C57 H36 Cl Co3 N15 O11'
_chemical_formula_weight 1319.25
_space_group_crystal_system trigonal
_space_group_IT_number 159
_space_group_name_Hall 'P 3 -2c'
_space_group_name_H-M_alt 'P 3 1 c'
_atom_sites_solution_hydrogens geom
_audit_creation_method SHELXL-2014/7
_cell_angle_alpha 90
_cell_angle_beta 90
_cell_angle_gamma 120
_cell_formula_units_Z 2
_cell_length_a 16.6138(8)
_cell_length_b 16.6138(8)
_cell_length_c 24.2258(12)
_cell_measurement_reflns_used 7662
_cell_measurement_temperature 200(2)
_cell_measurement_theta_max 55.077
_cell_measurement_theta_min 4.394
_cell_volume 5790.9(5)
_computing_cell_refinement 'Bruker SAINT'
_computing_data_collection 'Bruker APEX2'
_computing_data_reduction 'Bruker SAINT'
_computing_molecular_graphics 'MERCURY (Macrae et al., 2008)'
_computing_publication_material
;

'MERCURY (Macrae et al., 2008), Platon (Spek, 2009)'



;
_computing_structure_refinement 'SHELXL-2014/7 (Sheldrick, 2014)'
_computing_structure_solution 'SHELXT (Sheldrick, 2015)'
_diffrn_ambient_temperature 200(2)
_diffrn_measured_fraction_theta_full 1.000
_diffrn_measured_fraction_theta_max 1.000
_diffrn_measurement_device_type 'Bruker APEX-II CCD'
_diffrn_measurement_method '\f and \w scans'
_diffrn_radiation_type MoK\a
_diffrn_radiation_wavelength 0.71073
_diffrn_reflns_av_R_equivalents 0.0578
_diffrn_reflns_av_unetI/netI 0.0621
_diffrn_reflns_Laue_measured_fraction_full 1.000
_diffrn_reflns_Laue_measured_fraction_max 1.000
_diffrn_reflns_limit_h_max 18
_diffrn_reflns_limit_h_min -20
_diffrn_reflns_limit_k_max 20
_diffrn_reflns_limit_k_min -20
_diffrn_reflns_limit_l_max 29
_diffrn_reflns_limit_l_min -28
_diffrn_reflns_number 25592
_diffrn_reflns_point_group_measured_fraction_full 1.000
_diffrn_reflns_point_group_measured_fraction_max 1.000
_diffrn_reflns_theta_full 25.242
_diffrn_reflns_theta_max 25.669
_diffrn_reflns_theta_min 1.415
_exptl_absorpt_coefficient_mu 0.485
_exptl_absorpt_correction_T_max 1.00000
_exptl_absorpt_correction_T_min 0.7744
_exptl_absorpt_correction_type multi-scan
_exptl_absorpt_process_details 'Bruker SADABS'
_exptl_crystal_colour orange
_exptl_crystal_density_diffrn 0.757
_exptl_crystal_description block
_exptl_crystal_F_000 1338
_exptl_crystal_size_max 0.282
_exptl_crystal_size_mid 0.196
_exptl_crystal_size_min 0.038
_refine_diff_density_max 0.376
_refine_diff_density_min -0.521
_refine_diff_density_rms 0.042
_refine_ls_abs_structure_details
;
 Refined as an inversion twin.
;
_refine_ls_abs_structure_Flack 0.48(4)
_refine_ls_extinction_method none
_refine_ls_goodness_of_fit_ref 1.045
_refine_ls_hydrogen_treatment constr
_refine_ls_matrix_type full
_refine_ls_number_parameters 394
_refine_ls_number_reflns 7121
_refine_ls_number_restraints 358
_refine_ls_restrained_S_all 1.080
_refine_ls_R_factor_all 0.0945
_refine_ls_R_factor_gt 0.0587
_refine_ls_shift/su_max 0.000
_refine_ls_shift/su_mean 0.000
_refine_ls_structure_factor_coef Fsqd
_refine_ls_weighting_details 'w=1/[\s^2^(Fo^2^)+(0.0965P)^2^] where P=(Fo^2^+2Fc^2^)/3'
_refine_ls_weighting_scheme calc
_refine_ls_wR_factor_gt 0.1499
_refine_ls_wR_factor_ref 0.1790
_reflns_Friedel_coverage 0.995
_reflns_Friedel_fraction_full 1.000
_reflns_Friedel_fraction_max 1.000
_reflns_number_gt 4886
_reflns_number_total 7121
_reflns_threshold_expression 'I > 2\s(I)'
_cod_data_source_file mm848_kr.cif
_cod_data_source_block mm848
_cod_original_cell_volume 5790.9(6)
_cod_database_code 4515455
_shelx_shelxl_version_number 2014/7
_shelx_space_group_comment
;
The symmetry employed for this shelxl refinement is uniquely defined
by the following loop, which should always be used as a source of
symmetry information in preference to the above space-group names.
They are only intended as comments.
;
_shelx_estimated_absorpt_t_min 0.875
_shelx_estimated_absorpt_t_max 0.982

loop_
_space_group_symop_operation_xyz
'x, y, z'
'-y, x-y, z'
'-x+y, -x, z'
'y, x, z+1/2'
'x-y, -y, z+1/2'
'-x, -x+y, z+1/2'

loop_
_atom_site_label
_atom_site_type_symbol
_atom_site_fract_x
_atom_site_fract_y
_atom_site_fract_z
_atom_site_U_iso_or_equiv
_atom_site_adp_type
_atom_site_occupancy
_atom_site_site_symmetry_order
_atom_site_calc_flag
_atom_site_refinement_flags_posn
_atom_site_refinement_flags_adp
_atom_site_refinement_flags_occupancy
_atom_site_disorder_assembly
_atom_site_disorder_group
Co1 Co 0.73470(7) 0.26441(7) 0.29431(6) 0.0531(3) Uani 1 1 d . . . . .
O2 O 0.6667 0.3333 0.3115(2) 0.0461(16) Uani 1 3 d S T P A .
N11 N 0.8073(8) 0.1921(8) 0.2727(6) 0.033(3) Uani 0.490(16) 1 d D U P A 3
C12 C 0.9026(9) 0.2378(10) 0.2700(8) 0.056(4) Uani 0.490(16) 1 d D U P A 3
H12 H 0.9360 0.3036 0.2735 0.067 Uiso 0.490(16) 1 calc R U P A 3
C13 C 0.9485(8) 0.1945(8) 0.2627(7) 0.051(4) Uani 0.490(16) 1 d D U P A 3
H13 H 1.0138 0.2301 0.2577 0.061 Uiso 0.490(16) 1 calc R U P A 3
C14 C 0.9056(8) 0.0967(8) 0.2621(8) 0.050(4) Uani 0.490(16) 1 d D U P A 3
C15 C 0.8092(8) 0.0499(8) 0.2635(7) 0.047(4) Uani 0.490(16) 1 d D U P A 3
H15 H 0.7752 -0.0160 0.2610 0.056 Uiso 0.490(16) 1 calc R U P A 3
C16 C 0.7647(9) 0.0972(9) 0.2683(7) 0.046(4) Uani 0.490(16) 1 d D U P A 3
H16 H 0.6987 0.0630 0.2687 0.055 Uiso 0.490(16) 1 calc R U P A 3
C17 C 0.9558(9) 0.0427(8) 0.2589(7) 0.044(4) Uani 0.490(16) 1 d D U P A 3
N18 N 0.9049(7) -0.0454(7) 0.2601(6) 0.043(3) Uani 0.490(16) 1 d D U P A 3
N11B N 0.7994(10) 0.1865(10) 0.2951(8) 0.063(5) Uani 0.510(16) 1 d D U P A 4
C12B C 0.8944(10) 0.2366(10) 0.2980(7) 0.059(4) Uani 0.510(16) 1 d D U P A 4
H12B H 0.9248 0.3025 0.3001 0.071 Uiso 0.510(16) 1 calc R U P A 4
C13B C 0.9434(8) 0.1957(8) 0.2979(7) 0.049(4) Uani 0.510(16) 1 d D U P A 4
H13B H 1.0086 0.2327 0.3032 0.059 Uiso 0.510(16) 1 calc R U P A 4
C14B C 0.9048(9) 0.0988(9) 0.2903(8) 0.049(4) Uani 0.510(16) 1 d D U P A 4
C15B C 0.8084(7) 0.0457(9) 0.2978(7) 0.052(4) Uani 0.510(16) 1 d D U P A 4
H15B H 0.7775 -0.0200 0.3019 0.062 Uiso 0.510(16) 1 calc R U P A 4
C16B C 0.7627(10) 0.0922(10) 0.2988(8) 0.057(4) Uani 0.510(16) 1 d D U P A 4
H16B H 0.6971 0.0560 0.3025 0.068 Uiso 0.510(16) 1 calc R U P A 4
C17B C 0.9562(8) 0.0454(8) 0.2878(8) 0.036(3) Uani 0.510(16) 1 d D U P A 4
N18B N 0.9058(6) -0.0416(7) 0.2955(7) 0.044(3) Uani 0.510(16) 1 d D U P A 4
C21 C 0.3591(8) -0.1464(6) 0.6842(4) 0.100(3) Uani 1 1 d . . . . .
H21 H 0.3089 -0.1383 0.6729 0.120 Uiso 1 1 calc R U . . .
N22 N 0.3611(4) -0.1882(4) 0.7313(3) 0.0640(16) Uani 1 1 d . . . . .
N23 N 0.4497(4) -0.1871(4) 0.7318(3) 0.0708(18) Uani 1 1 d . . . . .
C24 C 0.4945(7) -0.1455(6) 0.6846(4) 0.093(3) Uani 1 1 d . . . . .
H24 H 0.5531 -0.1366 0.6733 0.111 Uiso 1 1 calc R U . . .
N25 N 0.4390(6) -0.1174(5) 0.6549(3) 0.096(2) Uani 1 1 d . . . . .
C51 C 0.5820(6) 0.0680(8) 0.4539(4) 0.109(6) Uani 0.502(10) 1 d G U P B 1
H51 H 0.6444 0.0899 0.4428 0.131 Uiso 0.502(10) 1 calc R U P B 1
C52 C 0.5243(8) 0.0874(8) 0.4219(4) 0.078(5) Uani 0.502(10) 1 d G U P B 1
C53 C 0.4329(7) 0.0552(9) 0.4381(4) 0.118(7) Uani 0.502(10) 1 d G U P B 1
H53 H 0.3935 0.0685 0.4162 0.141 Uiso 0.502(10) 1 calc R U P B 1
C54 C 0.3993(6) 0.0037(9) 0.4863(4) 0.101(6) Uani 0.502(10) 1 d G U P B 1
H54 H 0.3368 -0.0182 0.4974 0.122 Uiso 0.502(10) 1 calc R U P B 1
C55 C 0.4569(5) -0.0156(6) 0.5184(3) 0.091(5) Uani 0.502(10) 1 d G U P B 1
C56 C 0.5483(5) 0.0165(6) 0.5022(3) 0.075(4) Uani 0.502(10) 1 d G U P B 1
C57 C 0.6059(6) -0.0029(9) 0.5342(4) 0.141(8) Uani 0.502(10) 1 d G U P B 1
H57 H 0.6684 0.0191 0.5231 0.169 Uiso 0.502(10) 1 calc R U P B 1
C58 C 0.5722(8) -0.0544(9) 0.5824(4) 0.106(6) Uani 0.502(10) 1 d G U P B 1
H58 H 0.6117 -0.0676 0.6043 0.127 Uiso 0.502(10) 1 calc R U P B 1
C59 C 0.4809(8) -0.0865(8) 0.5986(4) 0.095(6) Uani 0.502(10) 1 d G U P B 1
C60 C 0.4232(6) -0.0671(8) 0.5666(4) 0.100(6) Uani 0.502(10) 1 d G U P B 1
H60 H 0.3608 -0.0891 0.5777 0.120 Uiso 0.502(10) 1 calc R U P B 1
C51B C 0.5069(8) -0.0693(8) 0.5664(4) 0.104(6) Uani 0.498(10) 1 d G U P B 2
H51B H 0.5459 -0.0935 0.5766 0.124 Uiso 0.498(10) 1 calc R U P B 2
C52B C 0.4331(8) -0.0840(8) 0.6002(4) 0.096(6) Uani 0.498(10) 1 d G U P B 2
C53B C 0.3762(8) -0.0485(9) 0.5853(4) 0.101(6) Uani 0.498(10) 1 d G U P B 2
H53B H 0.3257 -0.0586 0.6084 0.121 Uiso 0.498(10) 1 calc R U P B 2
C54B C 0.3929(7) 0.0016(9) 0.5366(4) 0.133(7) Uani 0.498(10) 1 d G U P B 2
H54B H 0.3540 0.0259 0.5264 0.159 Uiso 0.498(10) 1 calc R U P B 2
C55B C 0.4667(6) 0.0163(6) 0.5028(3) 0.083(5) Uani 0.498(10) 1 d G U P B 2
C56B C 0.5237(6) -0.0191(6) 0.5177(3) 0.090(5) Uani 0.498(10) 1 d G U P B 2
C57B C 0.5974(7) -0.0044(9) 0.4840(5) 0.111(6) Uani 0.498(10) 1 d G U P B 2
H57B H 0.6364 -0.0287 0.4941 0.134 Uiso 0.498(10) 1 calc R U P B 2
C58B C 0.6142(8) 0.0457(10) 0.4352(4) 0.124(7) Uani 0.498(10) 1 d G U P B 2
H58B H 0.6646 0.0558 0.4122 0.149 Uiso 0.498(10) 1 calc R U P B 2
C59B C 0.5572(9) 0.0812(10) 0.4203(4) 0.103(7) Uani 0.498(10) 1 d G U P B 2
C60B C 0.4834(9) 0.0665(9) 0.4541(4) 0.107(6) Uani 0.498(10) 1 d G U P B 2
H60B H 0.4445 0.0907 0.4439 0.129 Uiso 0.498(10) 1 calc R U P B 2
C36 C 0.5764(9) 0.1433(7) 0.3702(4) 0.093(3) Uani 1 1 d . . . . .
O37 O 0.5191(4) 0.1673(4) 0.3522(3) 0.0874(19) Uani 1 1 d . . . . .
O38 O 0.6498(5) 0.1645(4) 0.3510(3) 0.0893(18) Uani 1 1 d . . . . .
Cl51 Cl 0.3333 0.6667 0.5381(15) 0.85(4) Uani 1 3 d GS TU P . .
O52 O 0.269(3) 0.581(3) 0.512(3) 0.84(6) Uani 0.3333 1 d G U P . .
O53 O 0.312(4) 0.737(3) 0.522(3) 0.99(7) Uani 0.3333 1 d G U P . .
O54 O 0.325(4) 0.653(5) 0.5967(16) 0.40(2) Uani 0.3333 1 d G U P . .
O55 O 0.4253(14) 0.692(3) 0.520(2) 0.61(4) Uani 0.3333 1 d G U P . .

loop_
_atom_site_aniso_label
_atom_site_aniso_U_11
_atom_site_aniso_U_22
_atom_site_aniso_U_33
_atom_site_aniso_U_23
_atom_site_aniso_U_13
_atom_site_aniso_U_12
Co1 0.0438(5) 0.0423(5) 0.0777(6) 0.0027(4) -0.0013(4) 0.0249(3)
O2 0.047(2) 0.047(2) 0.045(4) 0.000 0.000 0.0233(11)
N11 0.017(5) 0.033(5) 0.049(8) 0.002(5) 0.010(4) 0.013(4)
C12 0.044(6) 0.051(7) 0.071(10) -0.003(7) 0.001(7) 0.023(5)
C13 0.036(6) 0.044(6) 0.073(9) 0.002(7) -0.006(6) 0.020(5)
C14 0.033(6) 0.041(6) 0.085(11) 0.013(7) 0.011(6) 0.025(5)
C15 0.035(5) 0.033(6) 0.074(9) 0.005(6) 0.002(6) 0.019(4)
C16 0.038(6) 0.040(6) 0.073(10) -0.013(6) -0.004(6) 0.031(5)
C17 0.040(6) 0.039(6) 0.059(9) -0.008(6) -0.006(6) 0.024(5)
N18 0.032(5) 0.032(5) 0.076(9) 0.008(5) 0.008(5) 0.023(4)
N11B 0.041(6) 0.064(7) 0.080(12) -0.009(7) 0.016(7) 0.022(5)
C12B 0.060(7) 0.046(7) 0.064(9) -0.003(7) -0.013(7) 0.020(5)
C13B 0.037(6) 0.037(5) 0.071(9) 0.006(6) 0.006(6) 0.016(5)
C14B 0.047(6) 0.049(6) 0.072(9) 0.001(6) 0.006(6) 0.038(5)
C15B 0.020(5) 0.062(7) 0.071(9) -0.003(7) -0.004(6) 0.019(5)
C16B 0.056(7) 0.059(7) 0.075(10) 0.015(8) 0.002(7) 0.043(6)
C17B 0.011(5) 0.027(5) 0.075(9) -0.008(6) 0.008(5) 0.012(3)
N18B 0.035(4) 0.042(5) 0.075(6) 0.003(5) -0.002(5) 0.034(4)
C21 0.114(8) 0.095(6) 0.070(5) 0.045(5) -0.010(5) 0.038(6)
N22 0.066(4) 0.052(3) 0.082(4) 0.011(3) -0.005(3) 0.036(3)
N23 0.052(3) 0.073(4) 0.076(4) 0.014(3) 0.026(3) 0.023(3)
C24 0.103(6) 0.084(6) 0.080(5) 0.035(5) 0.059(5) 0.038(5)
N25 0.111(6) 0.082(5) 0.072(4) 0.049(4) 0.010(4) 0.031(4)
C51 0.114(10) 0.128(12) 0.110(11) 0.030(9) 0.004(8) 0.078(9)
C52 0.073(8) 0.079(10) 0.092(10) 0.011(7) -0.006(7) 0.047(7)
C53 0.086(9) 0.145(13) 0.112(11) 0.041(9) 0.000(8) 0.050(9)
C54 0.078(9) 0.118(11) 0.091(9) 0.022(8) -0.009(7) 0.037(8)
C55 0.086(9) 0.091(10) 0.114(10) 0.020(8) 0.005(7) 0.058(8)
C56 0.070(8) 0.077(9) 0.089(8) 0.002(7) 0.016(6) 0.045(7)
C57 0.120(11) 0.194(15) 0.128(11) 0.050(10) 0.012(8) 0.093(10)
C58 0.081(9) 0.128(12) 0.099(10) 0.020(8) 0.011(8) 0.045(9)
C59 0.076(9) 0.118(12) 0.095(10) 0.012(8) -0.006(7) 0.051(8)
C60 0.098(9) 0.127(12) 0.099(10) 0.019(8) 0.013(7) 0.075(9)
C51B 0.074(9) 0.135(12) 0.107(10) 0.022(9) -0.008(7) 0.056(9)
C52B 0.098(10) 0.109(11) 0.095(10) 0.031(8) 0.005(8) 0.062(9)
C53B 0.116(11) 0.112(11) 0.102(9) 0.011(8) -0.003(8) 0.078(9)
C54B 0.114(11) 0.192(14) 0.126(11) 0.050(10) 0.013(8) 0.102(10)
C55B 0.058(8) 0.098(11) 0.102(9) 0.010(8) -0.019(6) 0.045(7)
C56B 0.082(10) 0.088(11) 0.110(9) 0.010(8) 0.003(7) 0.051(8)
C57B 0.111(11) 0.133(12) 0.115(10) 0.023(9) 0.019(8) 0.079(10)
C58B 0.132(12) 0.144(13) 0.126(11) 0.039(9) 0.022(9) 0.092(10)
C59B 0.106(12) 0.111(12) 0.107(11) 0.011(9) 0.014(8) 0.065(10)
C60B 0.091(10) 0.127(12) 0.108(10) 0.020(9) 0.006(8) 0.057(9)
C36 0.126(8) 0.106(7) 0.080(6) 0.028(5) 0.011(6) 0.083(7)
O37 0.090(4) 0.061(3) 0.111(4) 0.021(3) 0.047(3) 0.038(3)
O38 0.085(4) 0.072(4) 0.116(5) 0.005(3) -0.008(4) 0.043(3)
Cl51 0.86(5) 0.86(5) 0.82(6) 0.000 0.000 0.43(3)
O52 0.54(7) 0.94(9) 0.76(10) 0.17(10) -0.03(12) 0.16(7)
O53 1.04(12) 1.03(10) 0.83(13) 0.30(9) -0.17(12) 0.46(9)
O54 0.14(5) 0.31(6) 0.86(6) 0.13(6) 0.07(5) 0.18(5)
O55 0.75(6) 0.12(3) 0.56(9) -0.03(5) 0.14(7) -0.09(4)

loop_
_atom_type_symbol
_atom_type_description
_atom_type_scat_dispersion_real
_atom_type_scat_dispersion_imag
_atom_type_scat_source
C C 0.0033 0.0016 'International Tables Vol C Tables 4.2.6.8 and 6.1.1.4'
H H 0.0000 0.0000 'International Tables Vol C Tables 4.2.6.8 and 6.1.1.4'
N N 0.0061 0.0033 'International Tables Vol C Tables 4.2.6.8 and 6.1.1.4'
O O 0.0106 0.0060 'International Tables Vol C Tables 4.2.6.8 and 6.1.1.4'
Cl Cl 0.1484 0.1585 'International Tables Vol C Tables 4.2.6.8 and 6.1.1.4'
Co Co 0.3494 0.9721 'International Tables Vol C Tables 4.2.6.8 and 6.1.1.4'

loop_
_geom_angle_atom_site_label_1
_geom_angle_atom_site_label_2
_geom_angle_atom_site_label_3
_geom_angle
_geom_angle_site_symmetry_1
_geom_angle_site_symmetry_3
O2 Co1 N11B 167.2(6) . .
O2 Co1 O38 88.2(2) . .
N11B Co1 O38 81.4(5) . .
O2 Co1 O37 86.0(2) . 2_655
N11B Co1 O37 87.7(5) . 2_655
O38 Co1 O37 95.4(2) . 2_655
O2 Co1 N22 90.93(19) . 4_654
N11B Co1 N22 100.1(5) . 4_654
O38 Co1 N22 174.9(3) . 4_654
O37 Co1 N22 89.5(2) 2_655 4_654
O2 Co1 N23 90.8(2) . 5_554
N11B Co1 N23 96.3(5) . 5_554
O38 Co1 N23 88.8(3) . 5_554
O37 Co1 N23 174.6(3) 2_655 5_554
N22 Co1 N23 86.2(3) 4_654 5_554
O2 Co1 N11 177.8(5) . .
O38 Co1 N11 93.5(4) . .
O37 Co1 N11 95.3(4) 2_655 .
N22 Co1 N11 87.3(4) 4_654 .
N23 Co1 N11 87.9(4) 5_554 .
Co1 O2 Co1 115.85(11) 3_665 2_655
Co1 O2 Co1 115.84(11) 3_665 .
Co1 O2 Co1 115.84(11) 2_655 .
C12 N11 C16 115.0(9) . .
C12 N11 Co1 121.1(8) . .
C16 N11 Co1 123.3(8) . .
C13 C12 N11 122.3(12) . .
C13 C12 H12 118.8 . .
N11 C12 H12 118.8 . .
C12 C13 C14 122.9(11) . .
C12 C13 H13 118.6 . .
C14 C13 H13 118.6 . .
C15 C14 C13 115.0(8) . .
C15 C14 C17 119.7(10) . .
C13 C14 C17 125.3(10) . .
C16 C15 C14 119.9(10) . .
C16 C15 H15 120.1 . .
C14 C15 H15 120.1 . .
C15 C16 N11 124.6(11) . .
C15 C16 H16 117.7 . .
N11 C16 H16 117.7 . .
N18 C17 N18 129.0(11) . 3_765
N18 C17 C14 115.9(10) . .
N18 C17 C14 114.8(10) 3_765 .
C17 N18 C17 110.9(11) . 2_645
C12B N11B C16B 114.3(11) . .
C12B N11B Co1 115.1(10) . .
C16B N11B Co1 130.3(10) . .
C13B C12B N11B 121.1(12) . .
C13B C12B H12B 119.5 . .
N11B C12B H12B 119.5 . .
C12B C13B C14B 123.5(11) . .
C12B C13B H13B 118.3 . .
C14B C13B H13B 118.3 . .
C15B C14B C13B 115.1(9) . .
C15B C14B C17B 116.1(10) . .
C13B C14B C17B 127.4(10) . .
C16B C15B C14B 116.2(11) . .
C16B C15B H15B 121.9 . .
C14B C15B H15B 121.9 . .
C15B C16B N11B 127.4(12) . .
C15B C16B H16B 116.3 . .
N11B C16B H16B 116.3 . .
N18B C17B N18B 123.4(11) . 3_765
N18B C17B C14B 114.7(9) . .
N18B C17B C14B 118.3(11) 3_765 .
C17B N18B C17B 112.7(10) . 2_645
N22 C21 N25 110.7(8) . .
N22 C21 H21 124.6 . .
N25 C21 H21 124.6 . .
C21 N22 N23 106.6(7) . .
C21 N22 Co1 135.7(6) . 4_545
N23 N22 Co1 117.1(4) . 4_545
C24 N23 N22 107.1(7) . .
C24 N23 Co1 134.4(6) . 5
N22 N23 Co1 117.7(4) . 5
N23 C24 N25 108.4(8) . .
N23 C24 H24 125.8 . .
N25 C24 H24 125.8 . .
C21 N25 C24 107.2(6) . .
C21 N25 C52B 111.7(8) . .
C24 N25 C52B 139.8(9) . .
C21 N25 C59 142.9(8) . .
C24 N25 C59 107.9(8) . .
C52 C51 C56 120.0 . .
C52 C51 H51 120.0 . .
C56 C51 H51 120.0 . .
C51 C52 C53 120.0 . .
C51 C52 C36 110.4(7) . .
C53 C52 C36 129.6(7) . .
C54 C53 C52 120.0 . .
C54 C53 H53 120.0 . .
C52 C53 H53 120.0 . .
C55 C54 C53 120.0 . .
C55 C54 H54 120.0 . .
C53 C54 H54 120.0 . .
C54 C55 C56 120.0 . .
C54 C55 C60 120.0 . .
C56 C55 C60 120.0 . .
C57 C56 C55 120.0 . .
C57 C56 C51 120.0 . .
C55 C56 C51 120.0 . .
C58 C57 C56 120.0 . .
C58 C57 H57 120.0 . .
C56 C57 H57 120.0 . .
C59 C58 C57 120.0 . .
C59 C58 H58 120.0 . .
C57 C58 H58 120.0 . .
C58 C59 C60 120.0 . .
C58 C59 N25 128.2(7) . .
C60 C59 N25 109.3(7) . .
C59 C60 C55 120.0 . .
C59 C60 H60 120.0 . .
C55 C60 H60 120.0 . .
C52B C51B C56B 120.0 . .
C52B C51B H51B 120.0 . .
C56B C51B H51B 120.0 . .
C53B C52B C51B 120.0 . .
C53B C52B N25 125.9(7) . .
C51B C52B N25 112.4(7) . .
C52B C53B C54B 120.0 . .
C52B C53B H53B 120.0 . .
C54B C53B H53B 120.0 . .
C55B C54B C53B 120.0 . .
C55B C54B H54B 120.0 . .
C53B C54B H54B 120.0 . .
C56B C55B C54B 120.0 . .
C56B C55B C60B 120.0 . .
C54B C55B C60B 120.0 . .
C57B C56B C55B 120.0 . .
C57B C56B C51B 120.0 . .
C55B C56B C51B 120.0 . .
C56B C57B C58B 120.0 . .
C56B C57B H57B 120.0 . .
C58B C57B H57B 120.0 . .
C59B C58B C57B 120.0 . .
C59B C58B H58B 120.0 . .
C57B C58B H58B 120.0 . .
C60B C59B C58B 120.0 . .
C60B C59B C36 117.2(8) . .
C58B C59B C36 122.6(8) . .
C59B C60B C55B 120.0 . .
C59B C60B H60B 120.0 . .
C55B C60B H60B 120.0 . .
O38 C36 O37 126.2(8) . .
O38 C36 C59B 110.6(9) . .
O37 C36 C59B 123.2(10) . .
O38 C36 C52 133.2(9) . .
O37 C36 C52 100.6(9) . .
C36 O37 Co1 133.3(6) . 3_665
C36 O38 Co1 133.4(6) . .
O52 Cl51 O52 102(3) 2_665 .
O52 Cl51 O52 101.7(6) 2_665 3_565
O52 Cl51 O52 102(3) . 3_565
O52 Cl51 O54 121(3) 2_665 3_565
O52 Cl51 O54 119(4) . 3_565
O52 Cl51 O54 109(3) 3_565 3_565
O52 Cl51 O54 109(3) 2_665 2_665
O52 Cl51 O54 121(5) . 2_665
O52 Cl51 O54 119(3) 3_565 2_665
O54 Cl51 O54 14(4) 3_565 2_665
O52 Cl51 O55 106(3) 2_665 3_565
O52 Cl51 O55 9.2(5) . 3_565
O52 Cl51 O55 108.6(16) 3_565 3_565
O54 Cl51 O55 110(4) 3_565 3_565
O54 Cl51 O55 112(4) 2_665 3_565
O52 Cl51 O54 119.0(8) 2_665 .
O52 Cl51 O54 108.60(5) . .
O52 Cl51 O54 121.2(11) 3_565 .
O54 Cl51 O54 14(4) 3_565 .
O54 Cl51 O54 14(5) 2_665 .
O55 Cl51 O54 99.6(6) 3_565 .
O52 Cl51 O53 108.6(16) 2_665 2_665
O52 Cl51 O53 11.0(6) . 2_665
O52 Cl51 O53 108(2) 3_565 2_665
O54 Cl51 O53 108(4) 3_565 2_665
O54 Cl51 O53 110(4) 2_665 2_665
O55 Cl51 O53 3.0(14) 3_565 2_665
O54 Cl51 O53 97.6(8) . 2_665
O52 Cl51 O53 108(2) 2_665 .
O52 Cl51 O53 108.6 . .
O52 Cl51 O53 11.0(15) 3_565 .
O54 Cl51 O53 98(4) 3_565 .
O54 Cl51 O53 108(3) 2_665 .
O55 Cl51 O53 114(3) 3_565 .
O54 Cl51 O53 110.3 . .
O53 Cl51 O53 113(3) 2_665 .
O52 Cl51 O53 11.0(12) 2_665 3_565
O52 Cl51 O53 108(2) . 3_565
O52 Cl51 O53 108.6(18) 3_565 3_565
O54 Cl51 O53 110(3) 3_565 3_565
O54 Cl51 O53 98(4) 2_665 3_565
O55 Cl51 O53 110(2) 3_565 3_565
O54 Cl51 O53 108.1(8) . 3_565
O53 Cl51 O53 113.2(8) 2_665 3_565
O53 Cl51 O53 113(3) . 3_565
O52 Cl51 O55 9.2(14) 2_665 .
O52 Cl51 O55 108.6 . .
O52 Cl51 O55 106(2) 3_565 .
O54 Cl51 O55 112(3) 3_565 .
O54 Cl51 O55 100(4) 2_665 .
O55 Cl51 O55 111(3) 3_565 .
O54 Cl51 O55 110.3 . .
O53 Cl51 O55 114(3) 2_665 .
O53 Cl51 O55 110.3 . .
O53 Cl51 O55 3(2) 3_565 .
O52 Cl51 O55 109(2) 2_665 2_665
O52 Cl51 O55 106(3) . 2_665
O52 Cl51 O55 9.2(18) 3_565 2_665
O54 Cl51 O55 100(4) 3_565 2_665
O54 Cl51 O55 110(3) 2_665 2_665
O55 Cl51 O55 111.5(7) 3_565 2_665
O54 Cl51 O55 112.0(9) . 2_665
O53 Cl51 O55 110.3(16) 2_665 2_665
O53 Cl51 O55 3(3) . 2_665
O53 Cl51 O55 114(2) 3_565 2_665
O55 Cl51 O55 111(4) . 2_665
O55 O52 O53 14(8) 3_565 2_665
O55 O52 Cl51 86(10) 3_565 .
O53 O52 Cl51 85(10) 2_665 .
O55 O53 O52 46(10) 2_665 3_565
O55 O53 Cl51 89(10) 2_665 .
O52 O53 Cl51 84(10) 3_565 .
O54 O54 O54 60.00(10) 2_665 3_565
O54 O54 Cl51 83.2(10) 2_665 .
O54 O54 Cl51 83.2(9) 3_565 .
O53 O55 O52 120(10) 3_565 2_665
O53 O55 Cl51 88(10) 3_565 .
O52 O55 Cl51 84(10) 2_665 .

loop_
_geom_bond_atom_site_label_1
_geom_bond_atom_site_label_2
_geom_bond_distance
_geom_bond_site_symmetry_2
Co1 O2 2.0141(14) .
Co1 N11B 2.055(13) .
Co1 O38 2.071(7) .
Co1 O37 2.088(6) 2_655
Co1 N22 2.120(6) 4_654
Co1 N23 2.122(7) 5_554
Co1 N11 2.150(10) .
O2 Co1 2.0140(14) 3_665
O2 Co1 2.0140(14) 2_655
N11 C12 1.372(14) .
N11 C16 1.372(13) .
C12 C13 1.296(13) .
C12 H12 0.9500 .
C13 C14 1.410(13) .
C13 H13 0.9500 .
C14 C15 1.387(13) .
C14 C17 1.503(11) .
C15 C16 1.327(12) .
C15 H15 0.9500 .
C16 H16 0.9500 .
C17 N18 1.272(12) .
C17 N18 1.354(15) 3_765
N18 C17 1.354(15) 2_645
N11B C12B 1.369(14) .
N11B C16B 1.371(14) .
C12B C13B 1.295(13) .
C12B H12B 0.9500 .
C13B C14B 1.416(14) .
C13B H13B 0.9500 .
C14B C15B 1.402(14) .
C14B C17B 1.509(10) .
C15B C16B 1.326(12) .
C15B H15B 0.9500 .
C16B H16B 0.9500 .
C17B N18B 1.272(12) .
C17B N18B 1.399(14) 3_765
N18B C17B 1.399(14) 2_645
C21 N22 1.343(9) .
C21 N25 1.364(13) .
C21 H21 0.9500 .
N22 N23 1.463(9) .
N22 Co1 2.120(6) 4_545
N23 C24 1.350(9) .
N23 Co1 2.122(7) 5
C24 N25 1.421(12) .
C24 H24 0.9500 .
N25 C52B 1.457(10) .
N25 C59 1.499(11) .
C51 C52 1.3900 .
C51 C56 1.3900 .
C51 H51 0.9500 .
C52 C53 1.3900 .
C52 C36 1.541(12) .
C53 C54 1.3900 .
C53 H53 0.9500 .
C54 C55 1.3900 .
C54 H54 0.9500 .
C55 C56 1.3900 .
C55 C60 1.3900 .
C56 C57 1.3900 .
C57 C58 1.3900 .
C57 H57 0.9500 .
C58 C59 1.3900 .
C58 H58 0.9500 .
C59 C60 1.3900 .
C60 H60 0.9500 .
C51B C52B 1.3900 .
C51B C56B 1.3900 .
C51B H51B 0.9500 .
C52B C53B 1.3900 .
C53B C54B 1.3900 .
C53B H53B 0.9500 .
C54B C55B 1.3900 .
C54B H54B 0.9500 .
C55B C56B 1.3900 .
C55B C60B 1.3900 .
C56B C57B 1.3900 .
C57B C58B 1.3900 .
C57B H57B 0.9500 .
C58B C59B 1.3900 .
C58B H58B 0.9500 .
C59B C60B 1.3900 .
C59B C36 1.520(11) .
C60B H60B 0.9500 .
C36 O38 1.183(11) .
C36 O37 1.279(11) .
O37 Co1 2.088(6) 3_665
Cl51 O52 1.43(5) 2_665
Cl51 O52 1.4296 .
Cl51 O52 1.43(7) 3_565
Cl51 O54 1.434(15) 3_565
Cl51 O54 1.434(15) 2_665
Cl51 O55 1.43(5) 3_565
Cl51 O54 1.4336 .
Cl51 O53 1.43(6) 2_665
Cl51 O53 1.4336 .
Cl51 O53 1.43(4) 3_565
Cl51 O55 1.4336 .
Cl51 O55 1.43(4) 2_665
O52 O55 0.229(14) 3_565
O52 O53 0.27(2) 2_665
O53 O55 0.08(7) 2_665
O53 O52 0.27(3) 3_565
O54 O54 0.34(12) 2_665
O54 O54 0.34(11) 3_565
O55 O53 0.08(6) 3_565
O55 O52 0.23(3) 2_665

loop_
_geom_torsion_atom_site_label_1
_geom_torsion_atom_site_label_2
_geom_torsion_atom_site_label_3
_geom_torsion_atom_site_label_4
_geom_torsion
_geom_torsion_site_symmetry_1
_geom_torsion_site_symmetry_4
C16 N11 C12 C13 1(2) . .
Co1 N11 C12 C13 172.6(14) . .
N11 C12 C13 C14 -6(3) . .
C12 C13 C14 C15 7(2) . .
C12 C13 C14 C17 -174.3(16) . .
C13 C14 C15 C16 -4(2) . .
C17 C14 C15 C16 177.6(15) . .
C14 C15 C16 N11 -1(3) . .
C12 N11 C16 C15 2(2) . .
Co1 N11 C16 C15 -169.1(13) . .
C15 C14 C17 N18 -3(2) . .
C13 C14 C17 N18 178.3(16) . .
C15 C14 C17 N18 -177.3(15) . 3_765
C13 C14 C17 N18 4(2) . 3_765
N18 C17 N18 C17 -5(3) 3_765 2_645
C14 C17 N18 C17 -177.9(9) . 2_645
C16B N11B C12B C13B 7(3) . .
Co1 N11B C12B C13B -178.9(14) . .
N11B C12B C13B C14B 5(3) . .
C12B C13B C14B C15B -17(3) . .
C12B C13B C14B C17B 177.9(17) . .
C13B C14B C15B C16B 14(2) . .
C17B C14B C15B C16B -178.5(15) . .
C14B C15B C16B N11B -2(3) . .
C12B N11B C16B C15B -9(3) . .
Co1 N11B C16B C15B 178.3(14) . .
C15B C14B C17B N18B -3(2) . .
C13B C14B C17B N18B 162.0(17) . .
C15B C14B C17B N18B -162.9(15) . 3_765
C13B C14B C17B N18B 3(3) . 3_765
N18B C17B N18B C17B -27(3) 3_765 2_645
C14B C17B N18B C17B 174.5(9) . 2_645
N25 C21 N22 N23 -0.9(10) . .
N25 C21 N22 Co1 -171.3(6) . 4_545
C21 N22 N23 C24 -0.7(9) . .
Co1 N22 N23 C24 171.8(5) 4_545 .
C21 N22 N23 Co1 -171.3(6) . 5
Co1 N22 N23 Co1 1.1(7) 4_545 5
N22 N23 C24 N25 1.9(9) . .
Co1 N23 C24 N25 170.3(6) 5 .
N22 C21 N25 C24 2.0(11) . .
N22 C21 N25 C52B 171.8(9) . .
N22 C21 N25 C59 162.8(12) . .
N23 C24 N25 C21 -2.4(10) . .
N23 C24 N25 C52B -167.6(12) . .
N23 C24 N25 C59 -170.4(8) . .
C56 C51 C52 C53 0.0 . .
C56 C51 C52 C36 -178.9(9) . .
C51 C52 C53 C54 0.0 . .
C36 C52 C53 C54 178.6(11) . .
C52 C53 C54 C55 0.0 . .
C53 C54 C55 C56 0.0 . .
C53 C54 C55 C60 180.0 . .
C54 C55 C56 C57 180.0 . .
C60 C55 C56 C57 0.0 . .
C54 C55 C56 C51 0.0 . .
C60 C55 C56 C51 180.0 . .
C52 C51 C56 C57 180.0 . .
C52 C51 C56 C55 0.0 . .
C55 C56 C57 C58 0.0 . .
C51 C56 C57 C58 180.0 . .
C56 C57 C58 C59 0.0 . .
C57 C58 C59 C60 0.0 . .
C57 C58 C59 N25 -160.3(11) . .
C21 N25 C59 C58 175.5(11) . .
C24 N25 C59 C58 -23.8(12) . .
C21 N25 C59 C60 13.6(16) . .
C24 N25 C59 C60 174.2(6) . .
C58 C59 C60 C55 0.0 . .
N25 C59 C60 C55 163.7(9) . .
C54 C55 C60 C59 180.0 . .
C56 C55 C60 C59 0.0 . .
C56B C51B C52B C53B 0.0 . .
C56B C51B C52B N25 -166.1(9) . .
C21 N25 C52B C53B 25.3(12) . .
C24 N25 C52B C53B -170.0(10) . .
C21 N25 C52B C51B -169.6(7) . .
C24 N25 C52B C51B -4.9(15) . .
C51B C52B C53B C54B 0.0 . .
N25 C52B C53B C54B 164.1(11) . .
C52B C53B C54B C55B 0.0 . .
C53B C54B C55B C56B 0.0 . .
C53B C54B C55B C60B 180.0 . .
C54B C55B C56B C57B 180.0 . .
C60B C55B C56B C57B 0.0 . .
C54B C55B C56B C51B 0.0 . .
C60B C55B C56B C51B 180.0 . .
C52B C51B C56B C57B 180.0 . .
C52B C51B C56B C55B 0.0 . .
C55B C56B C57B C58B 0.0 . .
C51B C56B C57B C58B 180.0 . .
C56B C57B C58B C59B 0.0 . .
C57B C58B C59B C60B 0.0 . .
C57B C58B C59B C36 174.7(11) . .
C58B C59B C60B C55B 0.0 . .
C36 C59B C60B C55B -175.0(11) . .
C56B C55B C60B C59B 0.0 . .
C54B C55B C60B C59B 180.0 . .
C60B C59B C36 O38 166.9(7) . .
C58B C59B C36 O38 -8.0(14) . .
C60B C59B C36 O37 -13.7(14) . .
C58B C59B C36 O37 171.4(8) . .
C51 C52 C36 O38 8.0(16) . .
C53 C52 C36 O38 -170.7(11) . .
C51 C52 C36 O37 -169.3(6) . .
C53 C52 C36 O37 12.0(13) . .
O38 C36 O37 Co1 -11.9(17) . 3_665
C59B C36 O37 Co1 168.8(8) . 3_665
C52 C36 O37 Co1 165.6(7) . 3_665
O37 C36 O38 Co1 14.8(17) . .
C59B C36 O38 Co1 -165.9(7) . .
C52 C36 O38 Co1 -161.9(9) . .
